data_7127754
loop_
_publ_author_name
'S\'anchez-Egu\'ia, Brenda N'
'Serrano-Plana, Joan'
'Company, Anna'
'Costas, Miquel'

_publ_section_title
;
 Catalytic O<sub>2</sub> activation with synthetic models of
 \a-ketoglutarate dependent oxygenases.
;
_journal_issue 92
_journal_name_full 'Chemical communications (Cambridge, England)'
_journal_page_first 14369
_journal_page_last 14372
_journal_paper_doi 10.1039/d0cc05942k
_journal_volume 56
_journal_year 2020
_chemical_formula_sum 'C24 H38 F3 Fe N3 O6 S'
_chemical_formula_weight 609.48
_space_group_crystal_system triclinic
_space_group_IT_number 2
_space_group_name_Hall '-P 1'
_space_group_name_H-M_alt 'P -1'
_atom_sites_solution_hydrogens geom
_audit_creation_method SHELXL-2018/3
_audit_update_record
;
2020-09-02 deposited with the CCDC.	2020-10-27 downloaded from the CCDC.
;
_cell_angle_alpha 77.338(2)
_cell_angle_beta 89.422(2)
_cell_angle_gamma 88.622(2)
_cell_formula_units_Z 2
_cell_length_a 9.1103(9)
_cell_length_b 9.9440(10)
_cell_length_c 15.5023(16)
_cell_measurement_reflns_used 2100
_cell_measurement_temperature 293(2)
_cell_measurement_theta_max 28.09
_cell_measurement_theta_min 2.23
_cell_volume 1369.8(2)
_computing_cell_refinement 'Bruker SMART'
_computing_data_collection 'Bruker SMART'
_computing_data_reduction 'Bruker SAINT'
_computing_structure_refinement 'SHELXL-2018/3 (Sheldrick, 2018)'
_computing_structure_solution 'Bruker SHELXTL'
_diffrn_ambient_temperature 293(2)
_diffrn_measured_fraction_theta_full 0.989
_diffrn_measured_fraction_theta_max 0.886
_diffrn_measurement_device_type 'CCD area detector'
_diffrn_measurement_method 'phi and omega scans'
_diffrn_radiation_monochromator graphite
_diffrn_radiation_type MoK\a
_diffrn_radiation_wavelength 0.71073
_diffrn_reflns_av_R_equivalents 0.0244
_diffrn_reflns_av_unetI/netI 0.0623
_diffrn_reflns_Laue_measured_fraction_full 0.989
_diffrn_reflns_Laue_measured_fraction_max 0.886
_diffrn_reflns_limit_h_max 12
_diffrn_reflns_limit_h_min -12
_diffrn_reflns_limit_k_max 12
_diffrn_reflns_limit_k_min -12
_diffrn_reflns_limit_l_max 19
_diffrn_reflns_limit_l_min -8
_diffrn_reflns_number 8572
_diffrn_reflns_point_group_measured_fraction_full 0.989
_diffrn_reflns_point_group_measured_fraction_max 0.886
_diffrn_reflns_theta_full 25.242
_diffrn_reflns_theta_max 28.297
_diffrn_reflns_theta_min 1.346
_diffrn_source 'sealed tube'
_exptl_absorpt_coefficient_mu 0.691
_exptl_absorpt_correction_T_max 1.0
_exptl_absorpt_correction_T_min 0.755495
_exptl_absorpt_correction_type semi-empirical
_exptl_absorpt_process_details 'SADABS v2.10 BRUKER 2001'
_exptl_crystal_colour violet
_exptl_crystal_density_diffrn 1.478
_exptl_crystal_description plate
_exptl_crystal_F_000 640
_exptl_crystal_size_max 0.30
_exptl_crystal_size_mid 0.15
_exptl_crystal_size_min 0.07
_refine_diff_density_max 0.478
_refine_diff_density_min -0.355
_refine_diff_density_rms 0.079
_refine_ls_extinction_method none
_refine_ls_goodness_of_fit_ref 1.024
_refine_ls_hydrogen_treatment constr
_refine_ls_matrix_type full
_refine_ls_number_parameters 349
_refine_ls_number_reflns 6023
_refine_ls_number_restraints 0
_refine_ls_restrained_S_all 1.024
_refine_ls_R_factor_all 0.0778
_refine_ls_R_factor_gt 0.0485
_refine_ls_shift/su_max 0.001
_refine_ls_shift/su_mean 0.000
_refine_ls_structure_factor_coef Fsqd
_refine_ls_weighting_details 'w=1/[\s^2^(Fo^2^)+(0.0505P)^2^+0.4030P] where P=(Fo^2^+2Fc^2^)/3'
_refine_ls_weighting_scheme calc
_refine_ls_wR_factor_gt 0.1016
_refine_ls_wR_factor_ref 0.1141
_reflns_Friedel_coverage 0.000
_reflns_number_gt 4362
_reflns_number_total 6023
_reflns_threshold_expression 'I > 2\s(I)'
_cod_data_source_file d0cc05942k2.cif
_cod_data_source_block jsl4p51b
_cod_database_code 7127754
_shelx_shelxl_version_number 2018/3
_shelx_space_group_comment
;
The symmetry employed for this shelxl refinement is uniquely defined
by the following loop, which should always be used as a source of
symmetry information in preference to the above space-group names.
They are only intended as comments.
;

loop_
_space_group_symop_operation_xyz
'x, y, z'
'-x, -y, -z'

loop_
_atom_site_label
_atom_site_type_symbol
_atom_site_fract_x
_atom_site_fract_y
_atom_site_fract_z
_atom_site_U_iso_or_equiv
_atom_site_adp_type
_atom_site_occupancy
_atom_site_site_symmetry_order
_atom_site_calc_flag
_atom_site_refinement_flags_posn
_atom_site_refinement_flags_adp
_atom_site_refinement_flags_occupancy
_atom_site_disorder_assembly
_atom_site_disorder_group
S1 S -0.25753(7) 0.87750(8) 0.32932(5) 0.02251(17) Uani 1 1 d . . . . .
O1 O -0.0793(2) 0.8580(2) 0.12462(13) 0.0230(5) Uani 1 1 d . . . . .
N1 N 0.2482(2) 0.7330(2) 0.31716(15) 0.0190(5) Uani 1 1 d . . . . .
F1 F -0.2049(3) 1.0303(2) 0.44274(15) 0.0552(6) Uani 1 1 d . . . . .
C1 C 0.3479(3) 0.6713(3) 0.25842(19) 0.0222(6) Uani 1 1 d . . . . .
H1A H 0.300064 0.593511 0.243342 0.027 Uiso 1 1 calc R U . . .
H1B H 0.436687 0.636831 0.290628 0.027 Uiso 1 1 calc R U . . .
Fe1 Fe 0.07162(4) 0.83452(4) 0.22334(3) 0.01765(12) Uani 1 1 d . . . . .
N2 N 0.2583(2) 0.8443(2) 0.12639(15) 0.0207(5) Uani 1 1 d . . . . .
O2 O -0.2617(3) 0.7622(3) 0.06552(17) 0.0530(8) Uani 1 1 d . . . . .
F2 F -0.4076(2) 0.9219(3) 0.46545(17) 0.0749(9) Uani 1 1 d . . . . .
C2 C 0.3894(3) 0.7721(3) 0.17394(19) 0.0228(6) Uani 1 1 d . . . . .
H2A H 0.454519 0.839938 0.187999 0.027 Uiso 1 1 calc R U . . .
H2B H 0.442317 0.722806 0.135365 0.027 Uiso 1 1 calc R U . . .
O3 O -0.0368(2) 0.6329(2) 0.24407(13) 0.0226(4) Uani 1 1 d . . . . .
N3 N 0.1738(2) 1.0271(2) 0.24478(16) 0.0201(5) Uani 1 1 d . . . . .
F3 F -0.2031(2) 0.8154(2) 0.50005(13) 0.0480(6) Uani 1 1 d . . . . .
C3 C 0.2248(3) 0.7930(3) 0.04427(19) 0.0263(7) Uani 1 1 d . . . . .
H3A H 0.131994 0.837578 0.020979 0.032 Uiso 1 1 calc R U . . .
O4 O -0.09959(19) 0.8811(2) 0.31372(13) 0.0228(5) Uani 1 1 d . . . . .
C4 C 0.2006(3) 0.6391(3) 0.0651(2) 0.0313(7) Uani 1 1 d . . . . .
H4A H 0.133904 0.615688 0.114127 0.047 Uiso 1 1 calc R U . . .
H4B H 0.292606 0.590962 0.079866 0.047 Uiso 1 1 calc R U . . .
H4C H 0.159797 0.613190 0.014358 0.047 Uiso 1 1 calc R U . . .
O5 O -0.3400(2) 0.9886(2) 0.27591(16) 0.0353(6) Uani 1 1 d . . . . .
C5 C 0.3400(3) 0.8321(4) -0.0295(2) 0.0334(8) Uani 1 1 d . . . . .
H5A H 0.341676 0.930583 -0.048952 0.050 Uiso 1 1 calc R U . . .
H5B H 0.315310 0.791964 -0.078291 0.050 Uiso 1 1 calc R U . . .
H5C H 0.435001 0.798141 -0.007398 0.050 Uiso 1 1 calc R U . . .
O6 O -0.3182(2) 0.7429(2) 0.34027(15) 0.0307(5) Uani 1 1 d . . . . .
C6 C 0.2790(3) 0.9950(3) 0.10032(19) 0.0236(6) Uani 1 1 d . . . . .
H6A H 0.195654 1.037042 0.065167 0.028 Uiso 1 1 calc R U . . .
H6B H 0.366054 1.012562 0.063422 0.028 Uiso 1 1 calc R U . . .
C7 C 0.2947(3) 1.0630(3) 0.17805(19) 0.0231(6) Uani 1 1 d . . . . .
H7A H 0.388127 1.034714 0.206571 0.028 Uiso 1 1 calc R U . . .
H7B H 0.295129 1.162221 0.156535 0.028 Uiso 1 1 calc R U . . .
C8 C 0.0675(3) 1.1469(3) 0.2430(2) 0.0241(7) Uani 1 1 d . . . . .
H8A H -0.007142 1.114967 0.288329 0.029 Uiso 1 1 calc R U . . .
C9 C -0.0118(3) 1.1847(3) 0.1551(2) 0.0301(7) Uani 1 1 d . . . . .
H9A H -0.088348 1.251558 0.158166 0.045 Uiso 1 1 calc R U . . .
H9B H -0.053865 1.103603 0.142362 0.045 Uiso 1 1 calc R U . . .
H9C H 0.056517 1.222679 0.109200 0.045 Uiso 1 1 calc R U . . .
C10 C 0.1350(3) 1.2737(3) 0.2653(2) 0.0293(7) Uani 1 1 d . . . . .
H10A H 0.184969 1.247760 0.320914 0.044 Uiso 1 1 calc R U . . .
H10B H 0.058956 1.340670 0.269173 0.044 Uiso 1 1 calc R U . . .
H10C H 0.203764 1.312717 0.219846 0.044 Uiso 1 1 calc R U . . .
C11 C 0.2316(3) 0.9787(3) 0.33603(18) 0.0203(6) Uani 1 1 d . . . . .
H11A H 0.149677 0.964346 0.377241 0.024 Uiso 1 1 calc R U . . .
H11B H 0.291371 1.050161 0.350327 0.024 Uiso 1 1 calc R U . . .
C12 C 0.3231(3) 0.8456(3) 0.34829(19) 0.0208(6) Uani 1 1 d . . . . .
H12A H 0.414972 0.864800 0.316231 0.025 Uiso 1 1 calc R U . . .
H12B H 0.346309 0.814033 0.410481 0.025 Uiso 1 1 calc R U . . .
C13 C 0.2015(3) 0.6185(3) 0.39369(19) 0.0236(6) Uani 1 1 d . . . . .
H13A H 0.145610 0.553534 0.368400 0.028 Uiso 1 1 calc R U . . .
C14 C 0.0989(3) 0.6730(3) 0.4562(2) 0.0297(7) Uani 1 1 d . . . . .
H14A H 0.017196 0.721066 0.423697 0.045 Uiso 1 1 calc R U . . .
H14B H 0.150698 0.735036 0.483905 0.045 Uiso 1 1 calc R U . . .
H14C H 0.063832 0.597455 0.500677 0.045 Uiso 1 1 calc R U . . .
C15 C 0.3300(3) 0.5366(3) 0.4445(2) 0.0306(7) Uani 1 1 d . . . . .
H15A H 0.381455 0.486086 0.406931 0.046 Uiso 1 1 calc R U . . .
H15B H 0.293343 0.473379 0.495632 0.046 Uiso 1 1 calc R U . . .
H15C H 0.395841 0.598898 0.462700 0.046 Uiso 1 1 calc R U . . .
C16 C -0.1671(3) 0.7622(3) 0.1214(2) 0.0282(7) Uani 1 1 d . . . . .
C17 C -0.1467(3) 0.6344(3) 0.19847(19) 0.0200(6) Uani 1 1 d . . . . .
C18 C -0.2524(3) 0.5205(3) 0.2186(2) 0.0210(6) Uani 1 1 d . . . . .
C19 C -0.3503(3) 0.4916(3) 0.1567(2) 0.0270(7) Uani 1 1 d . . . . .
H19A H -0.351625 0.544674 0.099274 0.032 Uiso 1 1 calc R U . . .
C20 C -0.4460(3) 0.3827(3) 0.1818(2) 0.0308(7) Uani 1 1 d . . . . .
H20A H -0.511041 0.362494 0.140737 0.037 Uiso 1 1 calc R U . . .
C21 C -0.4450(3) 0.3048(3) 0.2666(2) 0.0328(8) Uani 1 1 d . . . . .
H21A H -0.509350 0.232309 0.282777 0.039 Uiso 1 1 calc R U . . .
C22 C -0.3492(3) 0.3335(3) 0.3280(2) 0.0340(8) Uani 1 1 d . . . . .
H22A H -0.349603 0.280669 0.385440 0.041 Uiso 1 1 calc R U . . .
C23 C -0.2524(3) 0.4406(3) 0.3044(2) 0.0272(7) Uani 1 1 d . . . . .
H23A H -0.187351 0.459181 0.345917 0.033 Uiso 1 1 calc R U . . .
C24 C -0.2691(3) 0.9125(4) 0.4399(2) 0.0339(8) Uani 1 1 d . . . . .

loop_
_atom_site_aniso_label
_atom_site_aniso_U_11
_atom_site_aniso_U_22
_atom_site_aniso_U_33
_atom_site_aniso_U_23
_atom_site_aniso_U_13
_atom_site_aniso_U_12
S1 0.0143(3) 0.0257(4) 0.0293(4) -0.0100(3) -0.0007(3) 0.0002(3)
O1 0.0162(10) 0.0264(11) 0.0246(11) -0.0010(9) -0.0039(8) -0.0045(8)
N1 0.0175(11) 0.0210(12) 0.0178(12) -0.0023(10) -0.0020(9) -0.0024(9)
F1 0.0774(16) 0.0426(13) 0.0541(14) -0.0279(11) -0.0183(12) -0.0025(11)
C1 0.0179(14) 0.0248(15) 0.0240(15) -0.0057(12) -0.0045(12) 0.0043(11)
Fe1 0.01175(19) 0.0200(2) 0.0203(2) -0.00231(16) -0.00225(15) -0.00106(15)
N2 0.0160(11) 0.0265(13) 0.0186(12) -0.0027(10) -0.0006(9) -0.0008(10)
O2 0.0505(16) 0.0523(16) 0.0453(16) 0.0166(13) -0.0303(13) -0.0266(13)
F2 0.0335(12) 0.142(3) 0.0710(17) -0.0730(18) 0.0063(12) 0.0146(14)
C2 0.0141(13) 0.0337(16) 0.0211(15) -0.0071(13) -0.0017(11) 0.0029(12)
O3 0.0167(10) 0.0228(10) 0.0284(11) -0.0056(9) -0.0027(8) 0.0005(8)
N3 0.0135(11) 0.0225(12) 0.0225(13) -0.0004(10) -0.0015(9) -0.0016(9)
F3 0.0623(14) 0.0531(13) 0.0271(11) -0.0071(10) 0.0084(10) 0.0089(11)
C3 0.0183(14) 0.0402(18) 0.0217(16) -0.0096(13) -0.0009(12) 0.0020(13)
O4 0.0114(9) 0.0272(11) 0.0297(12) -0.0057(9) 0.0004(8) -0.0020(8)
C4 0.0249(16) 0.0437(19) 0.0297(18) -0.0181(15) -0.0042(13) 0.0039(14)
O5 0.0266(12) 0.0344(13) 0.0451(15) -0.0093(11) -0.0074(10) 0.0072(10)
C5 0.0206(15) 0.058(2) 0.0226(17) -0.0112(15) -0.0007(13) 0.0010(15)
O6 0.0193(10) 0.0325(12) 0.0447(14) -0.0176(10) 0.0049(10) -0.0058(9)
C6 0.0177(14) 0.0272(15) 0.0229(16) 0.0012(12) 0.0022(12) -0.0019(12)
C7 0.0149(13) 0.0263(15) 0.0251(16) 0.0017(13) -0.0004(12) -0.0043(11)
C8 0.0197(14) 0.0210(14) 0.0303(17) -0.0028(13) -0.0028(12) 0.0008(12)
C9 0.0263(16) 0.0252(16) 0.0380(19) -0.0050(14) -0.0108(14) 0.0028(13)
C10 0.0226(15) 0.0236(15) 0.0403(19) -0.0042(14) -0.0065(14) 0.0033(12)
C11 0.0156(13) 0.0227(14) 0.0219(15) -0.0031(12) -0.0035(11) -0.0039(11)
C12 0.0157(13) 0.0258(15) 0.0206(15) -0.0045(12) -0.0022(11) 0.0005(11)
C13 0.0224(15) 0.0233(15) 0.0223(16) 0.0013(12) -0.0042(12) -0.0008(12)
C14 0.0251(15) 0.0334(17) 0.0255(17) 0.0045(14) 0.0006(13) -0.0006(13)
C15 0.0301(17) 0.0311(17) 0.0266(17) 0.0019(14) -0.0054(13) 0.0052(13)
C16 0.0221(15) 0.0328(17) 0.0264(17) 0.0009(14) -0.0027(13) -0.0021(13)
C17 0.0182(14) 0.0231(15) 0.0201(15) -0.0080(12) -0.0006(11) 0.0013(11)
C18 0.0145(13) 0.0202(14) 0.0299(16) -0.0093(12) -0.0007(12) 0.0025(11)
C19 0.0229(15) 0.0290(16) 0.0300(17) -0.0092(13) -0.0017(13) 0.0059(12)
C20 0.0233(15) 0.0265(16) 0.046(2) -0.0156(15) -0.0069(14) -0.0023(13)
C21 0.0264(16) 0.0180(15) 0.054(2) -0.0078(15) -0.0008(15) -0.0053(12)
C22 0.0291(17) 0.0272(17) 0.042(2) -0.0006(15) -0.0003(15) -0.0006(13)
C23 0.0226(15) 0.0221(15) 0.0367(18) -0.0060(13) -0.0042(13) -0.0012(12)
C24 0.0260(17) 0.044(2) 0.037(2) -0.0197(16) 0.0020(14) 0.0017(15)

loop_
_atom_type_symbol
_atom_type_description
_atom_type_scat_dispersion_real
_atom_type_scat_dispersion_imag
_atom_type_scat_source
C C 0.0033 0.0016 'International Tables Vol C Tables 4.2.6.8 and 6.1.1.4'
H H 0.0000 0.0000 'International Tables Vol C Tables 4.2.6.8 and 6.1.1.4'
F F 0.0171 0.0103 'International Tables Vol C Tables 4.2.6.8 and 6.1.1.4'
Fe Fe 0.3463 0.8444 'International Tables Vol C Tables 4.2.6.8 and 6.1.1.4'
N N 0.0061 0.0033 'International Tables Vol C Tables 4.2.6.8 and 6.1.1.4'
O O 0.0106 0.0060 'International Tables Vol C Tables 4.2.6.8 and 6.1.1.4'
S S 0.1246 0.1234 'International Tables Vol C Tables 4.2.6.8 and 6.1.1.4'

loop_
_geom_angle_atom_site_label_1
_geom_angle_atom_site_label_2
_geom_angle_atom_site_label_3
_geom_angle
_geom_angle_site_symmetry_1
_geom_angle_site_symmetry_3
_geom_angle_publ_flag
O5 S1 O6 116.27(13) . . ?
O5 S1 O4 114.97(12) . . ?
O6 S1 O4 114.13(12) . . ?
O5 S1 C24 103.87(15) . . ?
O6 S1 C24 103.65(15) . . ?
O4 S1 C24 101.32(14) . . ?
C16 O1 Fe1 120.47(18) . . ?
C1 N1 C12 110.5(2) . . ?
C1 N1 C13 108.1(2) . . ?
C12 N1 C13 111.9(2) . . ?
C1 N1 Fe1 102.29(16) . . ?
C12 N1 Fe1 106.69(16) . . ?
C13 N1 Fe1 116.88(16) . . ?
N1 C1 C2 113.4(2) . . ?
N1 C1 H1A 108.9 . . ?
C2 C1 H1A 108.9 . . ?
N1 C1 H1B 108.9 . . ?
C2 C1 H1B 108.9 . . ?
H1A C1 H1B 107.7 . . ?
O1 Fe1 O4 89.93(8) . . ?
O1 Fe1 O3 75.14(7) . . ?
O4 Fe1 O3 83.82(7) . . ?
O1 Fe1 N3 116.58(8) . . ?
O4 Fe1 N3 84.51(8) . . ?
O3 Fe1 N3 163.43(8) . . ?
O1 Fe1 N1 158.53(9) . . ?
O4 Fe1 N1 102.25(8) . . ?
O3 Fe1 N1 88.51(8) . . ?
N3 Fe1 N1 82.51(8) . . ?
O1 Fe1 N2 91.55(8) . . ?
O4 Fe1 N2 165.37(8) . . ?
O3 Fe1 N2 110.61(8) . . ?
N3 Fe1 N2 81.82(9) . . ?
N1 Fe1 N2 81.13(8) . . ?
C6 N2 C2 111.4(2) . . ?
C6 N2 C3 108.1(2) . . ?
C2 N2 C3 112.0(2) . . ?
C6 N2 Fe1 100.79(17) . . ?
C2 N2 Fe1 108.67(16) . . ?
C3 N2 Fe1 115.30(16) . . ?
N2 C2 C1 112.2(2) . . ?
N2 C2 H2A 109.2 . . ?
C1 C2 H2A 109.2 . . ?
N2 C2 H2B 109.2 . . ?
C1 C2 H2B 109.2 . . ?
H2A C2 H2B 107.9 . . ?
C17 O3 Fe1 113.68(18) . . ?
C11 N3 C7 111.9(2) . . ?
C11 N3 C8 109.1(2) . . ?
C7 N3 C8 112.1(2) . . ?
C11 N3 Fe1 100.83(15) . . ?
C7 N3 Fe1 107.51(18) . . ?
C8 N3 Fe1 114.91(16) . . ?
N2 C3 C4 111.7(2) . . ?
N2 C3 C5 113.7(2) . . ?
C4 C3 C5 110.6(3) . . ?
N2 C3 H3A 106.8 . . ?
C4 C3 H3A 106.8 . . ?
C5 C3 H3A 106.8 . . ?
S1 O4 Fe1 142.65(13) . . ?
C3 C4 H4A 109.5 . . ?
C3 C4 H4B 109.5 . . ?
H4A C4 H4B 109.5 . . ?
C3 C4 H4C 109.5 . . ?
H4A C4 H4C 109.5 . . ?
H4B C4 H4C 109.5 . . ?
C3 C5 H5A 109.5 . . ?
C3 C5 H5B 109.5 . . ?
H5A C5 H5B 109.5 . . ?
C3 C5 H5C 109.5 . . ?
H5A C5 H5C 109.5 . . ?
H5B C5 H5C 109.5 . . ?
N2 C6 C7 113.6(2) . . ?
N2 C6 H6A 108.8 . . ?
C7 C6 H6A 108.8 . . ?
N2 C6 H6B 108.8 . . ?
C7 C6 H6B 108.8 . . ?
H6A C6 H6B 107.7 . . ?
N3 C7 C6 112.7(2) . . ?
N3 C7 H7A 109.1 . . ?
C6 C7 H7A 109.1 . . ?
N3 C7 H7B 109.1 . . ?
C6 C7 H7B 109.1 . . ?
H7A C7 H7B 107.8 . . ?
N3 C8 C9 110.7(3) . . ?
N3 C8 C10 114.8(2) . . ?
C9 C8 C10 110.7(2) . . ?
N3 C8 H8A 106.7 . . ?
C9 C8 H8A 106.7 . . ?
C10 C8 H8A 106.7 . . ?
C8 C9 H9A 109.5 . . ?
C8 C9 H9B 109.5 . . ?
H9A C9 H9B 109.5 . . ?
C8 C9 H9C 109.5 . . ?
H9A C9 H9C 109.5 . . ?
H9B C9 H9C 109.5 . . ?
C8 C10 H10A 109.5 . . ?
C8 C10 H10B 109.5 . . ?
H10A C10 H10B 109.5 . . ?
C8 C10 H10C 109.5 . . ?
H10A C10 H10C 109.5 . . ?
H10B C10 H10C 109.5 . . ?
N3 C11 C12 113.4(2) . . ?
N3 C11 H11A 108.9 . . ?
C12 C11 H11A 108.9 . . ?
N3 C11 H11B 108.9 . . ?
C12 C11 H11B 108.9 . . ?
H11A C11 H11B 107.7 . . ?
N1 C12 C11 113.5(2) . . ?
N1 C12 H12A 108.9 . . ?
C11 C12 H12A 108.9 . . ?
N1 C12 H12B 108.9 . . ?
C11 C12 H12B 108.9 . . ?
H12A C12 H12B 107.7 . . ?
C14 C13 N1 111.3(2) . . ?
C14 C13 C15 110.6(2) . . ?
N1 C13 C15 113.9(2) . . ?
C14 C13 H13A 106.9 . . ?
N1 C13 H13A 106.9 . . ?
C15 C13 H13A 106.9 . . ?
C13 C14 H14A 109.5 . . ?
C13 C14 H14B 109.5 . . ?
H14A C14 H14B 109.5 . . ?
C13 C14 H14C 109.5 . . ?
H14A C14 H14C 109.5 . . ?
H14B C14 H14C 109.5 . . ?
C13 C15 H15A 109.5 . . ?
C13 C15 H15B 109.5 . . ?
H15A C15 H15B 109.5 . . ?
C13 C15 H15C 109.5 . . ?
H15A C15 H15C 109.5 . . ?
H15B C15 H15C 109.5 . . ?
O2 C16 O1 127.2(3) . . ?
O2 C16 C17 119.5(3) . . ?
O1 C16 C17 113.3(2) . . ?
O3 C17 C18 120.8(3) . . ?
O3 C17 C16 115.9(2) . . ?
C18 C17 C16 123.3(2) . . ?
C23 C18 C19 119.6(3) . . ?
C23 C18 C17 117.0(3) . . ?
C19 C18 C17 123.5(3) . . ?
C20 C19 C18 119.4(3) . . ?
C20 C19 H19A 120.3 . . ?
C18 C19 H19A 120.3 . . ?
C21 C20 C19 120.4(3) . . ?
C21 C20 H20A 119.8 . . ?
C19 C20 H20A 119.8 . . ?
C20 C21 C22 120.4(3) . . ?
C20 C21 H21A 119.8 . . ?
C22 C21 H21A 119.8 . . ?
C21 C22 C23 120.2(3) . . ?
C21 C22 H22A 119.9 . . ?
C23 C22 H22A 119.9 . . ?
C22 C23 C18 120.0(3) . . ?
C22 C23 H23A 120.0 . . ?
C18 C23 H23A 120.0 . . ?
F3 C24 F2 107.3(3) . . ?
F3 C24 F1 106.5(3) . . ?
F2 C24 F1 107.9(3) . . ?
F3 C24 S1 112.5(2) . . ?
F2 C24 S1 111.3(2) . . ?
F1 C24 S1 111.2(2) . . ?

loop_
_geom_bond_atom_site_label_1
_geom_bond_atom_site_label_2
_geom_bond_distance
_geom_bond_site_symmetry_2
_geom_bond_publ_flag
S1 O5 1.429(2) . ?
S1 O6 1.435(2) . ?
S1 O4 1.4566(19) . ?
S1 C24 1.824(4) . ?
O1 C16 1.268(4) . ?
O1 Fe1 2.0390(19) . ?
N1 C1 1.494(4) . ?
N1 C12 1.494(4) . ?
N1 C13 1.519(3) . ?
N1 Fe1 2.247(2) . ?
F1 C24 1.331(4) . ?
C1 C2 1.515(4) . ?
C1 H1A 0.9700 . ?
C1 H1B 0.9700 . ?
Fe1 O4 2.195(2) . ?
Fe1 O3 2.215(2) . ?
Fe1 N3 2.239(2) . ?
Fe1 N2 2.248(2) . ?
N2 C6 1.481(4) . ?
N2 C2 1.494(3) . ?
N2 C3 1.508(4) . ?
O2 C16 1.228(4) . ?
F2 C24 1.326(4) . ?
C2 H2A 0.9700 . ?
C2 H2B 0.9700 . ?
O3 C17 1.230(3) . ?
N3 C11 1.488(3) . ?
N3 C7 1.498(3) . ?
N3 C8 1.513(4) . ?
F3 C24 1.324(4) . ?
C3 C4 1.514(4) . ?
C3 C5 1.536(4) . ?
C3 H3A 0.9800 . ?
C4 H4A 0.9600 . ?
C4 H4B 0.9600 . ?
C4 H4C 0.9600 . ?
C5 H5A 0.9600 . ?
C5 H5B 0.9600 . ?
C5 H5C 0.9600 . ?
C6 C7 1.515(4) . ?
C6 H6A 0.9700 . ?
C6 H6B 0.9700 . ?
C7 H7A 0.9700 . ?
C7 H7B 0.9700 . ?
C8 C9 1.518(4) . ?
C8 C10 1.523(4) . ?
C8 H8A 0.9800 . ?
C9 H9A 0.9600 . ?
C9 H9B 0.9600 . ?
C9 H9C 0.9600 . ?
C10 H10A 0.9600 . ?
C10 H10B 0.9600 . ?
C10 H10C 0.9600 . ?
C11 C12 1.524(4) . ?
C11 H11A 0.9700 . ?
C11 H11B 0.9700 . ?
C12 H12A 0.9700 . ?
C12 H12B 0.9700 . ?
C13 C14 1.515(4) . ?
C13 C15 1.532(4) . ?
C13 H13A 0.9800 . ?
C14 H14A 0.9600 . ?
C14 H14B 0.9600 . ?
C14 H14C 0.9600 . ?
C15 H15A 0.9600 . ?
C15 H15B 0.9600 . ?
C15 H15C 0.9600 . ?
C16 C17 1.551(4) . ?
C17 C18 1.483(4) . ?
C18 C23 1.393(4) . ?
C18 C19 1.396(4) . ?
C19 C20 1.393(4) . ?
C19 H19A 0.9300 . ?
C20 C21 1.372(5) . ?
C20 H20A 0.9300 . ?
C21 C22 1.376(5) . ?
C21 H21A 0.9300 . ?
C22 C23 1.383(4) . ?
C22 H22A 0.9300 . ?
C23 H23A 0.9300 . ?

loop_
_geom_torsion_atom_site_label_1
_geom_torsion_atom_site_label_2
_geom_torsion_atom_site_label_3
_geom_torsion_atom_site_label_4
_geom_torsion
_geom_torsion_site_symmetry_1
_geom_torsion_site_symmetry_2
_geom_torsion_site_symmetry_3
_geom_torsion_site_symmetry_4
_geom_torsion_publ_flag
C12 N1 C1 C2 -63.5(3) . . . . ?
C13 N1 C1 C2 173.7(2) . . . . ?
Fe1 N1 C1 C2 49.8(2) . . . . ?
C6 N2 C2 C1 131.8(3) . . . . ?
C3 N2 C2 C1 -106.9(3) . . . . ?
Fe1 N2 C2 C1 21.6(3) . . . . ?
N1 C1 C2 N2 -50.9(3) . . . . ?
C6 N2 C3 C4 -179.5(2) . . . . ?
C2 N2 C3 C4 57.4(3) . . . . ?
Fe1 N2 C3 C4 -67.6(3) . . . . ?
C6 N2 C3 C5 54.4(3) . . . . ?
C2 N2 C3 C5 -68.7(3) . . . . ?
Fe1 N2 C3 C5 166.3(2) . . . . ?
O5 S1 O4 Fe1 -79.3(2) . . . . ?
O6 S1 O4 Fe1 58.7(2) . . . . ?
C24 S1 O4 Fe1 169.4(2) . . . . ?
C2 N2 C6 C7 -63.6(3) . . . . ?
C3 N2 C6 C7 172.8(2) . . . . ?
Fe1 N2 C6 C7 51.5(2) . . . . ?
C11 N3 C7 C6 129.5(2) . . . . ?
C8 N3 C7 C6 -107.5(3) . . . . ?
Fe1 N3 C7 C6 19.7(3) . . . . ?
N2 C6 C7 N3 -51.5(3) . . . . ?
C11 N3 C8 C9 -171.1(2) . . . . ?
C7 N3 C8 C9 64.4(3) . . . . ?
Fe1 N3 C8 C9 -58.7(3) . . . . ?
C11 N3 C8 C10 62.7(3) . . . . ?
C7 N3 C8 C10 -61.8(3) . . . . ?
Fe1 N3 C8 C10 175.08(19) . . . . ?
C7 N3 C11 C12 -63.4(3) . . . . ?
C8 N3 C11 C12 171.9(2) . . . . ?
Fe1 N3 C11 C12 50.6(2) . . . . ?
C1 N1 C12 C11 130.5(2) . . . . ?
C13 N1 C12 C11 -109.0(3) . . . . ?
Fe1 N1 C12 C11 20.0(3) . . . . ?
N3 C11 C12 N1 -51.3(3) . . . . ?
C1 N1 C13 C14 -179.6(2) . . . . ?
C12 N1 C13 C14 58.4(3) . . . . ?
Fe1 N1 C13 C14 -65.0(3) . . . . ?
C1 N1 C13 C15 54.6(3) . . . . ?
C12 N1 C13 C15 -67.3(3) . . . . ?
Fe1 N1 C13 C15 169.2(2) . . . . ?
Fe1 O1 C16 O2 -179.2(3) . . . . ?
Fe1 O1 C16 C17 0.8(3) . . . . ?
Fe1 O3 C17 C18 -165.1(2) . . . . ?
Fe1 O3 C17 C16 14.0(3) . . . . ?
O2 C16 C17 O3 169.5(3) . . . . ?
O1 C16 C17 O3 -10.5(4) . . . . ?
O2 C16 C17 C18 -11.4(5) . . . . ?
O1 C16 C17 C18 168.5(3) . . . . ?
O3 C17 C18 C23 21.8(4) . . . . ?
C16 C17 C18 C23 -157.2(3) . . . . ?
O3 C17 C18 C19 -158.7(3) . . . . ?
C16 C17 C18 C19 22.2(4) . . . . ?
C23 C18 C19 C20 -0.3(4) . . . . ?
C17 C18 C19 C20 -179.8(3) . . . . ?
C18 C19 C20 C21 0.4(5) . . . . ?
C19 C20 C21 C22 -0.1(5) . . . . ?
C20 C21 C22 C23 -0.4(5) . . . . ?
C21 C22 C23 C18 0.5(5) . . . . ?
C19 C18 C23 C22 -0.1(4) . . . . ?
C17 C18 C23 C22 179.3(3) . . . . ?
O5 S1 C24 F3 177.3(2) . . . . ?
O6 S1 C24 F3 55.3(3) . . . . ?
O4 S1 C24 F3 -63.2(3) . . . . ?
O5 S1 C24 F2 56.8(3) . . . . ?
O6 S1 C24 F2 -65.1(3) . . . . ?
O4 S1 C24 F2 176.3(2) . . . . ?
O5 S1 C24 F1 -63.4(2) . . . . ?
O6 S1 C24 F1 174.6(2) . . . . ?
O4 S1 C24 F1 56.1(2) . . . . ?
